data_2023095
loop_
_publ_author_name
'Upmann, Daniel'
'Bockfeld, Dirk'
'Jones, Peter G.'
'T\^arcoveanu, Eliza'

_publ_section_title
;
 Crystal structures of fourteen halochalcogenylphosphonium
 tetrahalogenidoaurates(III)
;
_journal_coeditor_code YZ2053
_journal_issue 5
_journal_name_full 'Acta Crystallographica Section E Crystallographic Communications'
_journal_paper_doi 10.1107/S2056989024002780
_journal_volume 80
_journal_year 2024
_chemical_formula_iupac '(C9 H21 Cl P S) [Au Cl4]'
_chemical_formula_moiety 'C9 H21 Cl P S +, Au Cl4 -'
_chemical_formula_sum 'C9 H21 Au Cl5 P S'
_chemical_formula_weight 566.50
_chemical_name_systematic
;
(Chlorosulfanyl)tris(propan-2-yl)phosphonium tetrachloridoaurate(III)
;
_space_group_crystal_system monoclinic
_space_group_IT_number 14
_space_group_name_Hall '-P 2yn'
_space_group_name_H-M_alt 'P 1 21/n 1'
_atom_sites_solution_hydrogens geom
_atom_sites_solution_primary direct
_atom_sites_solution_secondary difmap
_audit_creation_method SHELXL-2019/3
_cell_angle_alpha 90
_cell_angle_beta 106.290(4)
_cell_angle_gamma 90
_cell_formula_units_Z 4
_cell_length_a 13.3577(5)
_cell_length_b 10.0877(3)
_cell_length_c 13.9182(5)
_cell_measurement_reflns_used 13392
_cell_measurement_temperature 100(2)
_cell_measurement_theta_max 27.5410
_cell_measurement_theta_min 2.4800
_cell_volume 1800.16(11)
_computing_cell_refinement
;
CrysAlisPro, Version 1.171.36.28 (Rigaku OD, 2015)
;
_computing_data_collection
;
CrysAlisPro, Version 1.171.36.28 (Rigaku OD, 2015)
;
_computing_data_reduction
;
CrysAlisPro, Version 1.171.36.28 (Rigaku OD, 2015)
;
_computing_molecular_graphics
;
Bruker XP, Version 5.1 (Bruker, 1998)
;
_computing_publication_material
;
SHELXL-2019/3 (Sheldrick, 2015)
;
_computing_structure_refinement
;
SHELXL-2019/3 (Sheldrick, 2015)
;
_computing_structure_solution
;
SHELXS-97 (Sheldrick, 2008)
;
_diffrn_ambient_temperature 100(2)
_diffrn_detector_area_resol_mean 16.1419
_diffrn_measured_fraction_theta_full 0.998
_diffrn_measured_fraction_theta_max 0.996
_diffrn_measurement_device_type 'Oxford Diffraction Xcalibur, Eos'
_diffrn_measurement_method '\w scan'
_diffrn_radiation_type MoK\a
_diffrn_radiation_wavelength 0.71073
_diffrn_reflns_av_R_equivalents 0.0564
_diffrn_reflns_av_unetI/netI 0.0251
_diffrn_reflns_limit_h_max 17
_diffrn_reflns_limit_h_min -17
_diffrn_reflns_limit_k_max 13
_diffrn_reflns_limit_k_min -13
_diffrn_reflns_limit_l_max 18
_diffrn_reflns_limit_l_min -18
_diffrn_reflns_number 65964
_diffrn_reflns_theta_full 28.000
_diffrn_reflns_theta_max 28.278
_diffrn_reflns_theta_min 2.491
_diffrn_source 'fine-focus sealed tube'
_exptl_absorpt_coefficient_mu 9.099
_exptl_absorpt_correction_T_max 1.00000
_exptl_absorpt_correction_T_min 0.35867
_exptl_absorpt_correction_type multi-scan
_exptl_absorpt_process_details
;
(CrysAlisPro; Rigaku OD, 2015)
;
_exptl_crystal_colour yellow
_exptl_crystal_density_diffrn 2.090
_exptl_crystal_density_method 'not measured'
_exptl_crystal_description plate
_exptl_crystal_F_000 1080
_exptl_crystal_size_max 0.2
_exptl_crystal_size_mid 0.1
_exptl_crystal_size_min 0.03
_refine_diff_density_max 5.273
_refine_diff_density_min -1.238
_refine_ls_extinction_method none
_refine_ls_goodness_of_fit_ref 1.079
_refine_ls_hydrogen_treatment constr
_refine_ls_matrix_type full
_refine_ls_number_parameters 160
_refine_ls_number_reflns 4458
_refine_ls_number_restraints 0
_refine_ls_restrained_S_all 1.079
_refine_ls_R_factor_all 0.0512
_refine_ls_R_factor_gt 0.0403
_refine_ls_shift/su_max 0.000
_refine_ls_shift/su_mean 0.000
_refine_ls_structure_factor_coef Fsqd
_refine_ls_weighting_details 'w=1/[\s^2^(Fo^2^)+(0.0437P)^2^+16.0180P] where P=(Fo^2^+2Fc^2^)/3'
_refine_ls_weighting_scheme calc
_refine_ls_wR_factor_gt 0.0963
_refine_ls_wR_factor_ref 0.1023
_reflns_number_gt 3807
_reflns_number_total 4458
_reflns_threshold_expression 'I > 2\s(I)'
_cod_data_source_file yz2053.cif
_cod_data_source_block 17a
_cod_original_cell_volume 1800.18(11)
_cod_original_sg_symbol_H-M 'P 21/n'
_cod_database_code 2023095
_shelx_space_group_comment
;
The symmetry employed for this shelxl refinement is uniquely defined
by the following loop, which should always be used as a source of
symmetry information in preference to the above space-group names.
They are only intended as comments.
;
_shelx_estimated_absorpt_t_min 0.263
_shelx_estimated_absorpt_t_max 0.772

loop_
_space_group_symop_operation_xyz
'x, y, z'
'-x+1/2, y+1/2, -z+1/2'
'-x, -y, -z'
'x-1/2, -y-1/2, z-1/2'

loop_
_atom_site_type_symbol
_atom_site_label
_atom_site_fract_x
_atom_site_fract_y
_atom_site_fract_z
_atom_site_U_iso_or_equiv
_atom_site_adp_type
_atom_site_calc_flag
_atom_site_occupancy
_atom_site_disorder_assembly
_atom_site_disorder_group
P P1 0.49492(13) 0.26458(15) 0.71127(13) 0.0229(3) Uani d 1 . .
S S1 0.37078(15) 0.3269(2) 0.59158(16) 0.0411(5) Uani d 1 . .
Cl Cl1 0.4167(2) 0.24787(19) 0.47722(16) 0.0518(6) Uani d 1 . .
C C1 0.4821(6) 0.3685(7) 0.8153(6) 0.0332(15) Uani d 1 . .
H H1 0.524753 0.449958 0.815124 0.040 Uiso calc 1 . .
C C2 0.6151(5) 0.3045(7) 0.6810(5) 0.0283(14) Uani d 1 . .
H H2 0.617064 0.249462 0.621766 0.034 Uiso calc 1 . .
C C3 0.4873(5) 0.0874(6) 0.7358(5) 0.0244(12) Uani d 1 . .
H H3 0.538296 0.069314 0.802265 0.029 Uiso calc 1 . .
C C11 0.5284(6) 0.3003(7) 0.9151(6) 0.0366(16) Uani d 1 . .
H H11A 0.524432 0.359834 0.969554 0.055 Uiso calc 1 . .
H H11B 0.601537 0.278020 0.922051 0.055 Uiso calc 1 . .
H H11C 0.489247 0.219045 0.918159 0.055 Uiso calc 1 . .
C C12 0.3706(7) 0.4145(8) 0.8027(7) 0.047(2) Uani d 1 . .
H H12A 0.325891 0.337373 0.802076 0.071 Uiso calc 1 . .
H H12B 0.345490 0.463001 0.739501 0.071 Uiso calc 1 . .
H H12C 0.368791 0.472870 0.858506 0.071 Uiso calc 1 . .
C C21 0.6189(6) 0.4495(7) 0.6512(6) 0.0394(17) Uani d 1 . .
H H21A 0.617945 0.506362 0.707997 0.059 Uiso calc 1 . .
H H21B 0.558271 0.469518 0.594537 0.059 Uiso calc 1 . .
H H21C 0.682984 0.465715 0.631895 0.059 Uiso calc 1 . .
C C22 0.7085(5) 0.2646(7) 0.7673(5) 0.0319(15) Uani d 1 . .
H H22A 0.772495 0.272582 0.746412 0.048 Uiso calc 1 . .
H H22B 0.700199 0.172606 0.786402 0.048 Uiso calc 1 . .
H H22C 0.713043 0.322906 0.824699 0.048 Uiso calc 1 . .
C C31 0.3807(6) 0.0498(7) 0.7447(6) 0.0351(16) Uani d 1 . .
H H31A 0.328664 0.062437 0.679948 0.053 Uiso calc 1 . .
H H31B 0.363197 0.105981 0.795134 0.053 Uiso calc 1 . .
H H31C 0.381162 -0.043333 0.764827 0.053 Uiso calc 1 . .
C C32 0.5206(6) 0.0026(6) 0.6583(5) 0.0297(14) Uani d 1 . .
H H32A 0.522900 -0.090931 0.677830 0.044 Uiso calc 1 . .
H H32B 0.589870 0.030604 0.655174 0.044 Uiso calc 1 . .
H H32C 0.470257 0.014050 0.592388 0.044 Uiso calc 1 . .
Au Au1 0.19556(2) 0.73810(2) 0.47234(2) 0.02350(9) Uani d 1 . .
Cl Cl2 0.34024(14) 0.70385(17) 0.60253(15) 0.0379(4) Uani d 1 . .
Cl Cl3 0.24567(14) 0.95147(16) 0.45821(13) 0.0325(4) Uani d 1 . .
Cl Cl4 0.04849(14) 0.77264(18) 0.34302(14) 0.0355(4) Uani d 1 . .
Cl Cl5 0.14653(14) 0.52388(16) 0.48526(14) 0.0341(4) Uani d 1 . .

loop_
_atom_site_aniso_label
_atom_site_aniso_U_11
_atom_site_aniso_U_22
_atom_site_aniso_U_33
_atom_site_aniso_U_12
_atom_site_aniso_U_13
_atom_site_aniso_U_23
P1 0.0234(8) 0.0195(7) 0.0242(8) 0.0026(6) 0.0038(6) -0.0009(6)
S1 0.0346(10) 0.0362(10) 0.0437(11) 0.0058(8) -0.0031(8) 0.0093(8)
Cl1 0.0764(15) 0.0362(10) 0.0309(10) -0.0012(9) -0.0046(10) 0.0011(7)
C1 0.043(4) 0.022(3) 0.038(4) -0.006(3) 0.017(3) -0.004(3)
C2 0.028(3) 0.025(3) 0.033(4) -0.004(3) 0.012(3) -0.007(3)
C3 0.025(3) 0.020(3) 0.025(3) -0.001(2) 0.002(2) 0.000(2)
C11 0.048(4) 0.027(3) 0.040(4) 0.000(3) 0.021(3) 0.001(3)
C12 0.051(5) 0.041(4) 0.063(6) 0.017(4) 0.037(4) 0.011(4)
C21 0.049(4) 0.027(4) 0.047(4) -0.011(3) 0.021(4) -0.002(3)
C22 0.026(3) 0.040(4) 0.031(4) -0.005(3) 0.011(3) -0.010(3)
C31 0.037(4) 0.031(4) 0.040(4) -0.009(3) 0.014(3) -0.004(3)
C32 0.039(4) 0.018(3) 0.031(3) -0.001(3) 0.010(3) -0.004(2)
Au1 0.02594(14) 0.02090(13) 0.02427(14) -0.00120(9) 0.00804(9) -0.00287(9)
Cl2 0.0324(9) 0.0263(8) 0.0454(10) -0.0038(7) -0.0051(7) 0.0020(7)
Cl3 0.0371(9) 0.0226(7) 0.0358(9) -0.0045(6) 0.0069(7) 0.0022(6)
Cl4 0.0361(9) 0.0334(8) 0.0307(8) -0.0025(7) -0.0008(7) -0.0002(7)
Cl5 0.0357(9) 0.0234(7) 0.0398(9) -0.0068(6) 0.0049(7) -0.0012(6)

loop_
_atom_type_symbol
_atom_type_description
_atom_type_scat_dispersion_real
_atom_type_scat_dispersion_imag
_atom_type_scat_source
C C 0.0033 0.0016 'International Tables Vol C Tables 4.2.6.8 and 6.1.1.4'
H H 0.0000 0.0000 'International Tables Vol C Tables 4.2.6.8 and 6.1.1.4'
P P 0.1023 0.0942 'International Tables Vol C Tables 4.2.6.8 and 6.1.1.4'
S S 0.1246 0.1234 'International Tables Vol C Tables 4.2.6.8 and 6.1.1.4'
Cl Cl 0.1484 0.1585 'International Tables Vol C Tables 4.2.6.8 and 6.1.1.4'
Au Au -2.0133 8.8022 'International Tables Vol C Tables 4.2.6.8 and 6.1.1.4'

loop_
_geom_angle_atom_site_label_1
_geom_angle_atom_site_label_2
_geom_angle_atom_site_label_3
_geom_angle_site_symmetry_1
_geom_angle_site_symmetry_3
_geom_angle
_geom_angle_publ_flag
C2 P1 C3 . . 111.1(3) ?
C2 P1 C1 . . 109.9(3) ?
C3 P1 C1 . . 112.9(3) ?
C2 P1 S1 . . 107.7(2) ?
C3 P1 S1 . . 111.7(2) ?
C1 P1 S1 . . 103.2(3) ?
Cl1 S1 P1 . . 99.25(11) y
Cl1 S1 Cl5 . . 107.39(10) ?
P1 S1 Cl5 . . 152.59(11) ?
C11 C1 C12 . . 112.2(6) ?
C11 C1 P1 . . 111.0(5) ?
C12 C1 P1 . . 112.9(6) ?
C11 C1 H1 . . 106.8 ?
C12 C1 H1 . . 106.8 ?
P1 C1 H1 . . 106.8 ?
C22 C2 C21 . . 112.6(6) ?
C22 C2 P1 . . 109.9(5) ?
C21 C2 P1 . . 112.0(5) ?
C22 C2 H2 . . 107.3 ?
C21 C2 H2 . . 107.3 ?
P1 C2 H2 . . 107.3 ?
C31 C3 C32 . . 112.5(5) ?
C31 C3 P1 . . 111.3(5) ?
C32 C3 P1 . . 111.8(4) ?
C31 C3 H3 . . 107.0 ?
C32 C3 H3 . . 107.0 ?
P1 C3 H3 . . 107.0 ?
C1 C11 H11A . . 109.5 ?
C1 C11 H11B . . 109.5 ?
H11A C11 H11B . . 109.5 ?
C1 C11 H11C . . 109.5 ?
H11A C11 H11C . . 109.5 ?
H11B C11 H11C . . 109.5 ?
C1 C12 H12A . . 109.5 ?
C1 C12 H12B . . 109.5 ?
H12A C12 H12B . . 109.5 ?
C1 C12 H12C . . 109.5 ?
H12A C12 H12C . . 109.5 ?
H12B C12 H12C . . 109.5 ?
C2 C21 H21A . . 109.5 ?
C2 C21 H21B . . 109.5 ?
H21A C21 H21B . . 109.5 ?
C2 C21 H21C . . 109.5 ?
H21A C21 H21C . . 109.5 ?
H21B C21 H21C . . 109.5 ?
C2 C22 H22A . . 109.5 ?
C2 C22 H22B . . 109.5 ?
H22A C22 H22B . . 109.5 ?
C2 C22 H22C . . 109.5 ?
H22A C22 H22C . . 109.5 ?
H22B C22 H22C . . 109.5 ?
C3 C31 H31A . . 109.5 ?
C3 C31 H31B . . 109.5 ?
H31A C31 H31B . . 109.5 ?
C3 C31 H31C . . 109.5 ?
H31A C31 H31C . . 109.5 ?
H31B C31 H31C . . 109.5 ?
C3 C32 H32A . . 109.5 ?
C3 C32 H32B . . 109.5 ?
H32A C32 H32B . . 109.5 ?
C3 C32 H32C . . 109.5 ?
H32A C32 H32C . . 109.5 ?
H32B C32 H32C . . 109.5 ?
Cl2 Au1 Cl3 . . 90.44(6) ?
Cl2 Au1 Cl5 . . 89.54(6) ?
Cl3 Au1 Cl5 . . 179.34(7) ?
Cl2 Au1 Cl4 . . 179.13(7) ?
Cl3 Au1 Cl4 . . 89.80(6) ?
Cl5 Au1 Cl4 . . 90.24(6) ?
Au1 Cl5 S1 . . 109.61(7) ?

loop_
_geom_bond_atom_site_label_1
_geom_bond_atom_site_label_2
_geom_bond_site_symmetry_2
_geom_bond_distance
_geom_bond_publ_flag
P1 C2 . 1.815(7) ?
P1 C3 . 1.828(6) ?
P1 C1 . 1.834(7) ?
P1 S1 . 2.091(2) y
S1 Cl1 . 2.023(3) y
S1 Cl5 . 3.553(3) ?
C1 C11 . 1.518(11) ?
C1 C12 . 1.522(11) ?
C1 H1 . 1.0000 ?
C2 C22 . 1.525(10) ?
C2 C21 . 1.525(10) ?
C2 H2 . 1.0000 ?
C3 C31 . 1.511(9) ?
C3 C32 . 1.537(9) ?
C3 H3 . 1.0000 ?
C11 H11A . 0.9800 ?
C11 H11B . 0.9800 ?
C11 H11C . 0.9800 ?
C12 H12A . 0.9800 ?
C12 H12B . 0.9800 ?
C12 H12C . 0.9800 ?
C21 H21A . 0.9800 ?
C21 H21B . 0.9800 ?
C21 H21C . 0.9800 ?
C22 H22A . 0.9800 ?
C22 H22B . 0.9800 ?
C22 H22C . 0.9800 ?
C31 H31A . 0.9800 ?
C31 H31B . 0.9800 ?
C31 H31C . 0.9800 ?
C32 H32A . 0.9800 ?
C32 H32B . 0.9800 ?
C32 H32C . 0.9800 ?
Au1 Cl2 . 2.2745(17) y
Au1 Cl3 . 2.2789(16) y
Au1 Cl5 . 2.2797(16) y
Au1 Cl4 . 2.2884(17) y

loop_
_geom_hbond_atom_site_label_D
_geom_hbond_atom_site_label_H
_geom_hbond_atom_site_label_A
_geom_hbond_site_symmetry_A
_geom_hbond_distance_DH
_geom_hbond_distance_HA
_geom_hbond_distance_DA
_geom_hbond_angle_DHA
_geom_hbond_publ_flag
C2 H2 Cl1 . 1.00 2.86 3.343(7) 110.3 yes
C32 H32C Cl1 . 0.98 2.83 3.527(7) 128.8 yes
C12 H12B S1 . 0.98 2.57 3.069(9) 111.3 yes
C21 H21B S1 . 0.98 2.88 3.415(8) 115.3 yes
C32 H32A Cl1 3_656 0.98 2.97 3.395(7) 107.8 ?
C22 H22C Cl3 4_676 0.98 2.89 3.843(7) 163.6 yes
C1 H1 Cl4 4_676 1.00 2.83 3.721(7) 148.6 yes
C32 H32A Cl4 4_666 0.98 2.88 3.731(7) 145.1 yes
C3 H3 Cl5 4_666 1.00 2.72 3.701(7) 167.1 yes

loop_
_geom_torsion_atom_site_label_1
_geom_torsion_atom_site_label_2
_geom_torsion_atom_site_label_3
_geom_torsion_atom_site_label_4
_geom_torsion_site_symmetry_1
_geom_torsion_site_symmetry_2
_geom_torsion_site_symmetry_3
_geom_torsion_site_symmetry_4
_geom_torsion
_geom_torsion_publ_flag
C2 P1 S1 Cl1 . . . . 48.2(3) ?
C3 P1 S1 Cl1 . . . . -74.0(3) ?
C1 P1 S1 Cl1 . . . . 164.4(2) y
C2 P1 S1 Cl5 . . . . -118.1(3) ?
C3 P1 S1 Cl5 . . . . 119.7(3) ?
C1 P1 S1 Cl5 . . . . -1.9(3) ?
C2 P1 C1 C11 . . . . -92.0(6) ?
C3 P1 C1 C11 . . . . 32.6(6) ?
S1 P1 C1 C11 . . . . 153.4(5) ?
C2 P1 C1 C12 . . . . 141.0(5) ?
C3 P1 C1 C12 . . . . -94.4(6) ?
S1 P1 C1 C12 . . . . 26.4(6) ?
C3 P1 C2 C22 . . . . -59.0(5) ?
C1 P1 C2 C22 . . . . 66.7(5) ?
S1 P1 C2 C22 . . . . 178.4(4) ?
C3 P1 C2 C21 . . . . 174.9(5) ?
C1 P1 C2 C21 . . . . -59.4(6) ?
S1 P1 C2 C21 . . . . 52.4(5) ?
C2 P1 C3 C31 . . . . -170.9(5) ?
C1 P1 C3 C31 . . . . 65.1(6) ?
S1 P1 C3 C31 . . . . -50.7(5) ?
C2 P1 C3 C32 . . . . -44.1(5) ?
C1 P1 C3 C32 . . . . -168.2(5) ?
S1 P1 C3 C32 . . . . 76.1(5) ?
